data_4305450
loop_
_publ_author_name
'Travis Owen'
'Fernande Grandjean'
'Gary J. Long'
'Konstantin V. Domasevitch'
'Nikolay Gerasimchuk'

_publ_contact_author_address
; 
 Department of Chemistry, 
 Temple Hall 456, 
 Missouri State University, 
 Springfield, MO 65897, USA. 
;
_publ_contact_author_email NNGerasimchuk@missouristate.edu
_publ_contact_author_fax '1 417 836 5507'
_publ_contact_author_name 'Prof. Nikolay Gerasimchuk'
_publ_contact_author_phone '1 417 836 5165'
_publ_section_title
;
Synthesis and Characterization of Two Intensely Colored
Tris(benzoylcyanoxime)iron(II) Anionic Complexes
;
_journal_name_full 'Inorganic Chemistry'
_journal_page_first 8704
_journal_page_last 8713
_journal_paper_doi 10.1021/ic8004322
_journal_volume 47
_journal_year 2008
_chemical_compound_source 'synthesized new Fe(II) complex'
_chemical_formula_moiety 'C27 H15 Fe N6 O6, C24 H20 P'
_chemical_formula_sum 'C51 H35 Fe N6 O6 P'
_chemical_formula_weight 914.67
_chemical_melting_point 'oxidizes upon heating on air up to 100 C'
_chemical_name_common 'tris[benzoylcyanoximato]iron(II)}, PPh4 salt'
_chemical_name_systematic
; 
 Tetraphenylphosphonium salt of fac{tris[benzoylcyanoximato{Iron(II)]}
;
_space_group_IT_number 14
_symmetry_cell_setting monoclinic
_symmetry_Int_Tables_number 14
_symmetry_space_group_name_Hall '-P 2yn'
_symmetry_space_group_name_H-M 'P 1 21/n 1'
_atom_sites_solution_hydrogens geom
_atom_sites_solution_primary direct
_atom_sites_solution_secondary difmap
_audit_creation_method SHELXL-97
_cell_angle_alpha 90.00
_cell_angle_beta 92.6340(10)
_cell_angle_gamma 90.00
_cell_formula_units_Z 4
_cell_length_a 12.2384(7)
_cell_length_b 26.0580(15)
_cell_length_c 13.9447(8)
_cell_measurement_reflns_used 357
_cell_measurement_temperature 225(2)
_cell_measurement_theta_max 27.021
_cell_measurement_theta_min 2.182
_cell_volume 4442.4(4)
_computing_cell_refinement 'SAINT (Bruker, 1998)'
_computing_data_collection 'SMART (Bruker, 1998)'
_computing_data_reduction 'SAINT (Bruker, 1998)'
_computing_molecular_graphics 'ORTEP-III (Burnett & Johnson, 1996)'
_computing_publication_material 'CIFTAB (Sheldrick, 1997)'
_computing_structure_refinement 'SHELXL-97 (Sheldrick, 1997)'
_computing_structure_solution 'SHELXS-97 (Sheldrick, 1990)'
_diffrn_ambient_temperature 225(2)
_diffrn_measured_fraction_theta_full 0.999
_diffrn_measured_fraction_theta_max 0.999
_diffrn_measurement_device_type 'Bruker APEX2 CCD area detector'
_diffrn_measurement_method 'omega scans'
_diffrn_radiation_monochromator graphite
_diffrn_radiation_source 'fine-focus sealed tube'
_diffrn_radiation_type MoK\a
_diffrn_radiation_wavelength 0.71073
_diffrn_reflns_av_R_equivalents 0.0392
_diffrn_reflns_av_sigmaI/netI 0.0312
_diffrn_reflns_limit_h_max 15
_diffrn_reflns_limit_h_min -15
_diffrn_reflns_limit_k_max 32
_diffrn_reflns_limit_k_min -32
_diffrn_reflns_limit_l_max 17
_diffrn_reflns_limit_l_min -17
_diffrn_reflns_number 44047
_diffrn_reflns_theta_full 25.00
_diffrn_reflns_theta_max 26.02
_diffrn_reflns_theta_min 1.56
_diffrn_standards_decay_% 0.0
_exptl_absorpt_coefficient_mu 0.434
_exptl_absorpt_correction_T_max 0.7454
_exptl_absorpt_correction_T_min 0.6675
_exptl_absorpt_correction_type numerical
_exptl_absorpt_process_details 'SADABS (Bruker AXS, 2005)'
_exptl_crystal_colour blue-purple
_exptl_crystal_density_diffrn 1.368
_exptl_crystal_density_meas ?
_exptl_crystal_density_method .
_exptl_crystal_description plate
_exptl_crystal_F_000 1888
_exptl_crystal_size_max 0.602
_exptl_crystal_size_mid 0.458
_exptl_crystal_size_min 0.220
_refine_diff_density_max 0.270
_refine_diff_density_min -0.321
_refine_diff_density_rms 0.042
_refine_ls_extinction_method none
_refine_ls_goodness_of_fit_ref 1.018
_refine_ls_hydrogen_treatment noref
_refine_ls_matrix_type full
_refine_ls_number_parameters 586
_refine_ls_number_reflns 8737
_refine_ls_number_restraints 0
_refine_ls_restrained_S_all 1.018
_refine_ls_R_factor_all 0.0511
_refine_ls_R_factor_gt 0.0340
_refine_ls_shift/su_max 0.001
_refine_ls_shift/su_mean 0.000
_refine_ls_structure_factor_coef Fsqd
_refine_ls_weighting_details 'calc w=1/[\s^2^(Fo^2^)+(0.0309P)^2^+1.8534P] where P=(Fo^2^+2Fc^2^)/3'
_refine_ls_weighting_scheme calc
_refine_ls_wR_factor_gt 0.0747
_refine_ls_wR_factor_ref 0.0833
_reflns_number_gt 6759
_reflns_number_total 8737
_reflns_threshold_expression >4sigma(I)
_cod_data_source_file ic8004322_si_004.cif
_cod_data_source_block febco3-225k-4
_cod_depositor_comments
;
The following automatic conversions were performed:
'_symmetry_cell_setting' value 'Monoclinic' changed to 'monoclinic'
according to '/home/saulius/struct/CIF-dictionaries/cif_core.dic'
dictionary named 'cif_core.dic' version 2.4.1 from 2010-06-29.

Automatic conversion script
Id: cif_fix_enum 1527 2010-12-29 10:47:43Z saulius 
;
_cod_original_sg_symbol_Hall '-P 2yn '
_cod_original_sg_symbol_H-M 'P 1 21/n 1 '
_cod_database_code 4305450

loop_
_symmetry_equiv_pos_as_xyz
'x, y, z'
'-x+1/2, y+1/2, -z+1/2'
'-x, -y, -z'
'x-1/2, -y-1/2, z-1/2'

loop_
_atom_site_label
_atom_site_type_symbol
_atom_site_fract_x
_atom_site_fract_y
_atom_site_fract_z
_atom_site_U_iso_or_equiv
_atom_site_adp_type
_atom_site_occupancy
_atom_site_symmetry_multiplicity
_atom_site_calc_flag
_atom_site_refinement_flags
_atom_site_disorder_assembly
_atom_site_disorder_group
C1 C 1.09041(14) 0.06395(7) 0.27115(13) 0.0306(4) Uani 1 1 d . . .
C2 C 1.16976(15) 0.09140(8) 0.32875(15) 0.0369(5) Uani 1 1 d . . .
C3 C 1.10428(14) 0.01612(7) 0.22483(13) 0.0303(4) Uani 1 1 d . . .
C4 C 1.19958(14) -0.01810(7) 0.24079(14) 0.0318(4) Uani 1 1 d . . .
C5 C 1.21964(16) -0.05410(8) 0.17033(15) 0.0395(5) Uani 1 1 d . . .
H5 H 1.1754 -0.0552 0.1143 0.047 Uiso 1 1 calc R . .
C6 C 1.30558(18) -0.08840(8) 0.18336(17) 0.0489(5) Uani 1 1 d . . .
H6 H 1.3186 -0.1126 0.1363 0.059 Uiso 1 1 calc R . .
C7 C 1.37176(17) -0.08663(9) 0.26601(18) 0.0506(6) Uani 1 1 d . . .
H7 H 1.4293 -0.1098 0.2746 0.061 Uiso 1 1 calc R . .
C8 C 1.35318(17) -0.05084(9) 0.33587(18) 0.0510(6) Uani 1 1 d . . .
H8 H 1.3986 -0.0496 0.3912 0.061 Uiso 1 1 calc R . .
C9 C 1.26695(16) -0.01670(8) 0.32398(15) 0.0414(5) Uani 1 1 d . . .
H9 H 1.2540 0.0072 0.3716 0.050 Uiso 1 1 calc R . .
C10 C 0.82246(14) 0.13621(7) 0.06350(13) 0.0312(4) Uani 1 1 d . . .
C11 C 0.74127(16) 0.17353(8) 0.03767(14) 0.0361(4) Uani 1 1 d . . .
C12 C 0.92311(15) 0.12650(7) 0.02044(13) 0.0317(4) Uani 1 1 d . . .
C13 C 0.96683(16) 0.15695(8) -0.05852(14) 0.0366(5) Uani 1 1 d . . .
C14 C 1.03879(18) 0.13270(9) -0.11827(16) 0.0498(6) Uani 1 1 d . . .
H14 H 1.0569 0.0984 -0.1081 0.060 Uiso 1 1 calc R . .
C15 C 1.0834(2) 0.15931(12) -0.19237(18) 0.0655(7) Uani 1 1 d . . .
H15 H 1.1321 0.1431 -0.2317 0.079 Uiso 1 1 calc R . .
C16 C 1.0559(2) 0.20998(12) -0.20837(18) 0.0648(7) Uani 1 1 d . . .
H16 H 1.0848 0.2275 -0.2594 0.078 Uiso 1 1 calc R . .
C17 C 0.9860(2) 0.23475(10) -0.14942(18) 0.0591(7) Uani 1 1 d . . .
H17 H 0.9685 0.2691 -0.1601 0.071 Uiso 1 1 calc R . .
C18 C 0.94145(18) 0.20825(8) -0.07358(15) 0.0469(5) Uani 1 1 d . . .
H18 H 0.8947 0.2250 -0.0331 0.056 Uiso 1 1 calc R . .
C19 C 0.75110(14) -0.01908(7) 0.19740(13) 0.0309(4) Uani 1 1 d . . .
C20 C 0.68548(15) -0.05025(8) 0.25578(14) 0.0355(4) Uani 1 1 d . . .
C21 C 0.75511(14) -0.01979(7) 0.09621(13) 0.0312(4) Uani 1 1 d . . .
C22 C 0.68123(15) -0.05026(7) 0.03162(13) 0.0323(4) Uani 1 1 d . . .
C23 C 0.57011(15) -0.05394(7) 0.04658(15) 0.0374(5) Uani 1 1 d . . .
H23 H 0.5415 -0.0395 0.1010 0.045 Uiso 1 1 calc R . .
C24 C 0.50223(17) -0.07929(8) -0.01997(16) 0.0450(5) Uani 1 1 d . . .
H24 H 0.4275 -0.0811 -0.0108 0.054 Uiso 1 1 calc R . .
C25 C 0.54425(18) -0.10177(9) -0.09959(16) 0.0491(6) Uani 1 1 d . . .
H25 H 0.4982 -0.1191 -0.1435 0.059 Uiso 1 1 calc R . .
C26 C 0.65453(19) -0.09861(9) -0.11419(16) 0.0524(6) Uani 1 1 d . . .
H26 H 0.6829 -0.1141 -0.1678 0.063 Uiso 1 1 calc R . .
C27 C 0.72334(17) -0.07253(8) -0.04945(15) 0.0444(5) Uani 1 1 d . . .
H27 H 0.7976 -0.0699 -0.0601 0.053 Uiso 1 1 calc R . .
C28 C 0.82216(15) 0.23730(7) 0.40083(14) 0.0344(4) Uani 1 1 d . . .
C29 C 0.80187(16) 0.22283(8) 0.30606(15) 0.0407(5) Uani 1 1 d . . .
H29 H 0.7675 0.1918 0.2917 0.049 Uiso 1 1 calc R . .
C30 C 0.83285(19) 0.25473(8) 0.23295(16) 0.0503(6) Uani 1 1 d . . .
H30 H 0.8193 0.2449 0.1694 0.060 Uiso 1 1 calc R . .
C31 C 0.8835(2) 0.30075(9) 0.25314(17) 0.0527(6) Uani 1 1 d . . .
H31 H 0.9034 0.3221 0.2034 0.063 Uiso 1 1 calc R . .
C32 C 0.9046(2) 0.31527(9) 0.34680(17) 0.0542(6) Uani 1 1 d . . .
H32 H 0.9393 0.3464 0.3604 0.065 Uiso 1 1 calc R . .
C33 C 0.87469(18) 0.28394(8) 0.42084(16) 0.0458(5) Uani 1 1 d . . .
H33 H 0.8895 0.2939 0.4842 0.055 Uiso 1 1 calc R . .
C34 C 0.74680(15) 0.23137(7) 0.59702(14) 0.0351(4) Uani 1 1 d . . .
C35 C 0.68475(17) 0.27580(8) 0.58219(16) 0.0449(5) Uani 1 1 d . . .
H35 H 0.6769 0.2901 0.5212 0.054 Uiso 1 1 calc R . .
C36 C 0.63500(19) 0.29846(9) 0.65840(16) 0.0506(6) Uani 1 1 d . . .
H36 H 0.5943 0.3283 0.6487 0.061 Uiso 1 1 calc R . .
C37 C 0.64540(18) 0.27708(9) 0.74850(16) 0.0496(6) Uani 1 1 d . . .
H37 H 0.6104 0.2921 0.7993 0.060 Uiso 1 1 calc R . .
C38 C 0.70728(19) 0.23375(9) 0.76360(16) 0.0524(6) Uani 1 1 d . . .
H38 H 0.7147 0.2197 0.8249 0.063 Uiso 1 1 calc R . .
C39 C 0.75886(17) 0.21070(8) 0.68852(15) 0.0440(5) Uani 1 1 d . . .
H39 H 0.8014 0.1815 0.6994 0.053 Uiso 1 1 calc R . .
C40 C 0.67965(15) 0.15250(7) 0.46295(14) 0.0336(4) Uani 1 1 d . . .
C41 C 0.57643(15) 0.16046(8) 0.49887(15) 0.0407(5) Uani 1 1 d . . .
H41 H 0.5654 0.1872 0.5416 0.049 Uiso 1 1 calc R . .
C42 C 0.49083(17) 0.12867(9) 0.47082(17) 0.0498(6) Uani 1 1 d . . .
H42 H 0.4221 0.1340 0.4948 0.060 Uiso 1 1 calc R . .
C43 C 0.50655(18) 0.08915(9) 0.40766(17) 0.0513(6) Uani 1 1 d . . .
H43 H 0.4481 0.0682 0.3884 0.062 Uiso 1 1 calc R . .
C44 C 0.60834(18) 0.08048(9) 0.37284(17) 0.0518(6) Uani 1 1 d . . .
H44 H 0.6187 0.0533 0.3309 0.062 Uiso 1 1 calc R . .
C45 C 0.69545(17) 0.11206(8) 0.40004(15) 0.0421(5) Uani 1 1 d . . .
H45 H 0.7642 0.1062 0.3763 0.050 Uiso 1 1 calc R . .
C46 C 0.91091(15) 0.15805(8) 0.52923(14) 0.0360(4) Uani 1 1 d . . .
C47 C 0.90296(19) 0.10711(9) 0.55636(19) 0.0580(7) Uani 1 1 d . . .
H47 H 0.8347 0.0917 0.5598 0.070 Uiso 1 1 calc R . .
C48 C 0.9975(2) 0.07924(10) 0.5784(2) 0.0673(7) Uani 1 1 d . . .
H48 H 0.9924 0.0450 0.5966 0.081 Uiso 1 1 calc R . .
C49 C 1.09764(19) 0.10170(11) 0.57366(17) 0.0589(7) Uani 1 1 d . . .
H49 H 1.1606 0.0826 0.5874 0.071 Uiso 1 1 calc R . .
C50 C 1.10569(17) 0.15243(10) 0.54865(16) 0.0525(6) Uani 1 1 d . . .
H50 H 1.1742 0.1677 0.5469 0.063 Uiso 1 1 calc R . .
C51 C 1.01308(16) 0.18104(9) 0.52606(15) 0.0423(5) Uani 1 1 d . . .
H51 H 1.0191 0.2154 0.5089 0.051 Uiso 1 1 calc R . .
Fe1 Fe 0.90734(2) 0.050723(10) 0.154120(19) 0.02907(8) Uani 1 1 d . . .
N1 N 0.99077(12) 0.08639(6) 0.24789(11) 0.0303(3) Uani 1 1 d . . .
N2 N 1.23560(14) 0.11379(7) 0.37155(14) 0.0534(5) Uani 1 1 d . . .
N3 N 0.80131(12) 0.10170(6) 0.13559(11) 0.0304(3) Uani 1 1 d . . .
N4 N 0.67526(16) 0.20288(8) 0.01764(14) 0.0548(5) Uani 1 1 d . . .
N5 N 0.82716(12) 0.01360(6) 0.24087(11) 0.0305(3) Uani 1 1 d . . .
N6 N 0.63592(15) -0.07500(7) 0.30579(13) 0.0498(5) Uani 1 1 d . . .
O1 O 0.96765(10) 0.12838(5) 0.28577(10) 0.0402(3) Uani 1 1 d . . .
O2 O 1.02829(10) 0.00214(5) 0.16567(9) 0.0329(3) Uani 1 1 d . . .
O3 O 0.71376(10) 0.10603(5) 0.17767(10) 0.0406(3) Uani 1 1 d . . .
O4 O 0.97761(10) 0.08819(5) 0.05170(9) 0.0331(3) Uani 1 1 d . . .
O5 O 0.83640(11) 0.01514(5) 0.33055(9) 0.0381(3) Uani 1 1 d . . .
O6 O 0.82836(10) 0.00734(5) 0.05919(9) 0.0333(3) Uani 1 1 d . . .
P1 P 0.79083(4) 0.194854(19) 0.49707(4) 0.03234(12) Uani 1 1 d . . .

loop_
_atom_site_aniso_label
_atom_site_aniso_U_11
_atom_site_aniso_U_22
_atom_site_aniso_U_33
_atom_site_aniso_U_23
_atom_site_aniso_U_13
_atom_site_aniso_U_12
C1 0.0241(9) 0.0339(10) 0.0335(10) -0.0018(8) -0.0024(8) -0.0002(7)
C2 0.0293(10) 0.0383(11) 0.0429(12) -0.0058(9) -0.0018(9) 0.0041(9)
C3 0.0252(9) 0.0332(10) 0.0323(10) 0.0025(8) -0.0013(8) -0.0010(8)
C4 0.0254(9) 0.0313(10) 0.0386(11) 0.0029(8) 0.0011(8) 0.0001(8)
C5 0.0364(11) 0.0393(11) 0.0424(12) -0.0033(9) -0.0015(9) 0.0034(9)
C6 0.0454(13) 0.0439(13) 0.0579(14) -0.0030(11) 0.0077(11) 0.0113(10)
C7 0.0324(11) 0.0451(13) 0.0741(17) 0.0070(12) 0.0000(11) 0.0108(10)
C8 0.0378(12) 0.0505(14) 0.0629(15) 0.0060(12) -0.0174(11) 0.0039(10)
C9 0.0391(11) 0.0405(12) 0.0438(12) -0.0013(9) -0.0081(9) 0.0045(9)
C10 0.0290(10) 0.0305(10) 0.0336(10) 0.0003(8) -0.0034(8) -0.0002(8)
C11 0.0383(11) 0.0366(11) 0.0331(11) 0.0008(9) -0.0019(9) 0.0015(9)
C12 0.0323(10) 0.0308(10) 0.0314(10) -0.0041(8) -0.0036(8) -0.0072(8)
C13 0.0338(10) 0.0408(12) 0.0347(11) 0.0001(9) -0.0034(8) -0.0107(9)
C14 0.0487(13) 0.0564(14) 0.0451(13) -0.0034(11) 0.0104(11) -0.0086(11)
C15 0.0646(17) 0.087(2) 0.0463(15) -0.0068(14) 0.0172(12) -0.0170(15)
C16 0.0658(17) 0.089(2) 0.0393(14) 0.0098(14) 0.0005(12) -0.0315(15)
C17 0.0657(16) 0.0554(15) 0.0549(15) 0.0168(12) -0.0134(13) -0.0230(13)
C18 0.0514(13) 0.0463(13) 0.0427(12) 0.0038(10) -0.0025(10) -0.0105(10)
C19 0.0262(9) 0.0288(10) 0.0373(11) 0.0018(8) -0.0023(8) -0.0014(7)
C20 0.0299(10) 0.0368(11) 0.0391(11) -0.0007(9) -0.0059(9) -0.0016(9)
C21 0.0248(9) 0.0290(10) 0.0393(11) 0.0004(8) -0.0035(8) 0.0021(8)
C22 0.0293(10) 0.0318(10) 0.0353(10) 0.0034(8) -0.0045(8) -0.0025(8)
C23 0.0320(10) 0.0398(11) 0.0401(11) 0.0005(9) -0.0030(9) 0.0003(9)
C24 0.0307(11) 0.0536(14) 0.0500(13) 0.0040(11) -0.0065(10) -0.0073(10)
C25 0.0457(13) 0.0533(14) 0.0468(13) -0.0059(11) -0.0126(10) -0.0129(11)
C26 0.0511(14) 0.0639(15) 0.0422(13) -0.0139(11) -0.0002(11) -0.0059(12)
C27 0.0347(11) 0.0542(13) 0.0442(12) -0.0061(10) 0.0022(9) -0.0069(10)
C28 0.0319(10) 0.0294(10) 0.0416(11) 0.0010(8) -0.0008(8) 0.0014(8)
C29 0.0437(12) 0.0319(11) 0.0464(12) -0.0037(9) -0.0002(10) -0.0018(9)
C30 0.0656(15) 0.0441(13) 0.0415(13) -0.0026(10) 0.0046(11) -0.0022(11)
C31 0.0674(16) 0.0412(13) 0.0501(14) 0.0064(11) 0.0097(12) -0.0035(11)
C32 0.0686(16) 0.0359(12) 0.0580(15) -0.0017(11) 0.0044(12) -0.0150(11)
C33 0.0554(13) 0.0402(12) 0.0413(12) -0.0044(10) -0.0006(10) -0.0079(10)
C34 0.0316(10) 0.0359(11) 0.0374(11) -0.0023(9) -0.0046(8) -0.0013(8)
C35 0.0511(13) 0.0418(12) 0.0414(12) 0.0007(10) -0.0033(10) 0.0113(10)
C36 0.0550(14) 0.0442(13) 0.0524(14) -0.0044(11) 0.0003(11) 0.0137(11)
C37 0.0519(13) 0.0517(14) 0.0453(13) -0.0090(11) 0.0037(11) 0.0015(11)
C38 0.0593(15) 0.0591(15) 0.0384(13) 0.0020(11) -0.0017(11) 0.0017(12)
C39 0.0445(12) 0.0421(12) 0.0449(13) 0.0025(10) -0.0043(10) 0.0035(10)
C40 0.0306(10) 0.0318(10) 0.0381(11) 0.0015(8) -0.0030(8) -0.0012(8)
C41 0.0311(10) 0.0444(12) 0.0466(12) -0.0050(10) 0.0002(9) 0.0027(9)
C42 0.0301(11) 0.0582(14) 0.0612(15) -0.0037(12) 0.0021(10) -0.0014(10)
C43 0.0396(12) 0.0541(14) 0.0597(15) -0.0037(12) -0.0028(11) -0.0143(10)
C44 0.0501(14) 0.0470(13) 0.0588(15) -0.0127(11) 0.0065(11) -0.0108(11)
C45 0.0359(11) 0.0389(12) 0.0521(13) -0.0059(10) 0.0091(10) -0.0043(9)
C46 0.0299(10) 0.0391(11) 0.0388(11) 0.0029(9) -0.0008(8) 0.0057(8)
C47 0.0400(13) 0.0498(14) 0.0840(18) 0.0220(13) 0.0006(12) 0.0055(11)
C48 0.0582(16) 0.0560(16) 0.087(2) 0.0249(14) -0.0001(14) 0.0171(13)
C49 0.0432(14) 0.0795(19) 0.0536(15) 0.0062(13) -0.0021(11) 0.0263(13)
C50 0.0309(11) 0.0767(18) 0.0494(14) -0.0039(12) -0.0032(10) 0.0041(11)
C51 0.0344(11) 0.0484(13) 0.0437(12) -0.0027(10) -0.0014(9) -0.0007(9)
Fe1 0.02285(13) 0.02951(15) 0.03443(15) 0.00032(11) -0.00318(11) -0.00084(11)
N1 0.0248(8) 0.0285(8) 0.0376(9) -0.0002(7) 0.0009(7) -0.0008(6)
N2 0.0357(10) 0.0586(12) 0.0646(13) -0.0213(10) -0.0108(9) 0.0009(9)
N3 0.0238(8) 0.0353(9) 0.0318(8) 0.0000(7) -0.0024(7) -0.0026(6)
N4 0.0535(12) 0.0509(12) 0.0595(12) 0.0079(10) -0.0039(10) 0.0170(10)
N5 0.0270(8) 0.0286(8) 0.0354(9) -0.0001(7) -0.0052(7) 0.0027(6)
N6 0.0464(11) 0.0532(12) 0.0499(11) 0.0072(9) 0.0021(9) -0.0141(9)
O1 0.0344(7) 0.0328(7) 0.0530(9) -0.0112(7) -0.0027(6) 0.0036(6)
O2 0.0265(7) 0.0315(7) 0.0399(7) -0.0037(6) -0.0054(6) 0.0003(5)
O3 0.0255(7) 0.0533(9) 0.0434(8) 0.0064(7) 0.0051(6) 0.0059(6)
O4 0.0269(7) 0.0337(7) 0.0388(7) -0.0001(6) 0.0004(6) -0.0012(6)
O5 0.0424(8) 0.0403(8) 0.0310(8) 0.0020(6) -0.0052(6) -0.0024(6)
O6 0.0278(7) 0.0380(7) 0.0340(7) 0.0006(6) -0.0010(6) -0.0053(6)
P1 0.0281(3) 0.0301(3) 0.0385(3) 0.0010(2) -0.0021(2) 0.0010(2)

loop_
_atom_type_symbol
_atom_type_description
_atom_type_scat_dispersion_real
_atom_type_scat_dispersion_imag
_atom_type_scat_source
C C 0.0033 0.0016 'International Tables Vol C Tables 4.2.6.8 and 6.1.1.4'
H H 0.0000 0.0000 'International Tables Vol C Tables 4.2.6.8 and 6.1.1.4'
N N 0.0061 0.0033 'International Tables Vol C Tables 4.2.6.8 and 6.1.1.4'
O O 0.0106 0.0060 'International Tables Vol C Tables 4.2.6.8 and 6.1.1.4'
P P 0.1023 0.0942 'International Tables Vol C Tables 4.2.6.8 and 6.1.1.4'
Fe Fe 0.3463 0.8444 'International Tables Vol C Tables 4.2.6.8 and 6.1.1.4'

loop_
_geom_angle_atom_site_label_1
_geom_angle_atom_site_label_2
_geom_angle_atom_site_label_3
_geom_angle
_geom_angle_site_symmetry_1
_geom_angle_site_symmetry_3
_geom_angle_publ_flag
N1 C1 C3 112.90(15) . . ?
N1 C1 C2 119.53(16) . . ?
C3 C1 C2 127.28(16) . . ?
N2 C2 C1 177.2(2) . . ?
O2 C3 C1 116.72(16) . . ?
O2 C3 C4 118.36(16) . . ?
C1 C3 C4 124.92(16) . . ?
C5 C4 C9 119.35(18) . . ?
C5 C4 C3 117.74(17) . . ?
C9 C4 C3 122.88(17) . . ?
C6 C5 C4 120.05(19) . . ?
C6 C5 H5 120.0 . . ?
C4 C5 H5 120.0 . . ?
C7 C6 C5 120.1(2) . . ?
C7 C6 H6 120.0 . . ?
C5 C6 H6 120.0 . . ?
C8 C7 C6 120.3(2) . . ?
C8 C7 H7 119.8 . . ?
C6 C7 H7 119.8 . . ?
C7 C8 C9 120.1(2) . . ?
C7 C8 H8 120.0 . . ?
C9 C8 H8 120.0 . . ?
C8 C9 C4 120.1(2) . . ?
C8 C9 H9 119.9 . . ?
C4 C9 H9 119.9 . . ?
N3 C10 C12 112.80(16) . . ?
N3 C10 C11 118.43(16) . . ?
C12 C10 C11 128.62(17) . . ?
N4 C11 C10 179.0(2) . . ?
O4 C12 C10 116.67(17) . . ?
O4 C12 C13 118.47(17) . . ?
C10 C12 C13 124.84(17) . . ?
C18 C13 C14 119.4(2) . . ?
C18 C13 C12 122.99(19) . . ?
C14 C13 C12 117.59(19) . . ?
C15 C14 C13 120.3(2) . . ?
C15 C14 H14 119.9 . . ?
C13 C14 H14 119.9 . . ?
C14 C15 C16 120.1(2) . . ?
C14 C15 H15 119.9 . . ?
C16 C15 H15 119.9 . . ?
C17 C16 C15 120.5(2) . . ?
C17 C16 H16 119.8 . . ?
C15 C16 H16 119.8 . . ?
C16 C17 C18 119.8(2) . . ?
C16 C17 H17 120.1 . . ?
C18 C17 H17 120.1 . . ?
C13 C18 C17 120.0(2) . . ?
C13 C18 H18 120.0 . . ?
C17 C18 H18 120.0 . . ?
N5 C19 C21 113.11(16) . . ?
N5 C19 C20 119.16(17) . . ?
C21 C19 C20 127.54(17) . . ?
N6 C20 C19 177.1(2) . . ?
O6 C21 C19 117.12(16) . . ?
O6 C21 C22 118.35(17) . . ?
C19 C21 C22 124.53(17) . . ?
C23 C22 C27 119.69(18) . . ?
C23 C22 C21 121.44(18) . . ?
C27 C22 C21 118.71(17) . . ?
C24 C23 C22 119.60(19) . . ?
C24 C23 H23 120.2 . . ?
C22 C23 H23 120.2 . . ?
C25 C24 C23 120.60(19) . . ?
C25 C24 H24 119.7 . . ?
C23 C24 H24 119.7 . . ?
C24 C25 C26 119.9(2) . . ?
C24 C25 H25 120.0 . . ?
C26 C25 H25 120.0 . . ?
C25 C26 C27 120.3(2) . . ?
C25 C26 H26 119.9 . . ?
C27 C26 H26 119.9 . . ?
C26 C27 C22 119.87(19) . . ?
C26 C27 H27 120.1 . . ?
C22 C27 H27 120.1 . . ?
C29 C28 C33 119.20(19) . . ?
C29 C28 P1 120.70(15) . . ?
C33 C28 P1 119.94(16) . . ?
C30 C29 C28 119.79(19) . . ?
C30 C29 H29 120.1 . . ?
C28 C29 H29 120.1 . . ?
C31 C30 C29 120.7(2) . . ?
C31 C30 H30 119.7 . . ?
C29 C30 H30 119.7 . . ?
C30 C31 C32 120.0(2) . . ?
C30 C31 H31 120.0 . . ?
C32 C31 H31 120.0 . . ?
C31 C32 C33 120.3(2) . . ?
C31 C32 H32 119.9 . . ?
C33 C32 H32 119.9 . . ?
C32 C33 C28 120.1(2) . . ?
C32 C33 H33 120.0 . . ?
C28 C33 H33 120.0 . . ?
C39 C34 C35 119.55(19) . . ?
C39 C34 P1 119.13(15) . . ?
C35 C34 P1 120.45(15) . . ?
C36 C35 C34 119.8(2) . . ?
C36 C35 H35 120.1 . . ?
C34 C35 H35 120.1 . . ?
C37 C36 C35 120.3(2) . . ?
C37 C36 H36 119.9 . . ?
C35 C36 H36 119.9 . . ?
C38 C37 C36 120.1(2) . . ?
C38 C37 H37 119.9 . . ?
C36 C37 H37 119.9 . . ?
C37 C38 C39 120.6(2) . . ?
C37 C38 H38 119.7 . . ?
C39 C38 H38 119.7 . . ?
C38 C39 C34 119.6(2) . . ?
C38 C39 H39 120.2 . . ?
C34 C39 H39 120.2 . . ?
C45 C40 C41 119.58(18) . . ?
C45 C40 P1 120.42(15) . . ?
C41 C40 P1 120.00(15) . . ?
C42 C41 C40 119.8(2) . . ?
C42 C41 H41 120.1 . . ?
C40 C41 H41 120.1 . . ?
C43 C42 C41 120.4(2) . . ?
C43 C42 H42 119.8 . . ?
C41 C42 H42 119.8 . . ?
C42 C43 C44 120.3(2) . . ?
C42 C43 H43 119.8 . . ?
C44 C43 H43 119.8 . . ?
C43 C44 C45 120.2(2) . . ?
C43 C44 H44 119.9 . . ?
C45 C44 H44 119.9 . . ?
C44 C45 C40 119.68(19) . . ?
C44 C45 H45 120.2 . . ?
C40 C45 H45 120.2 . . ?
C47 C46 C51 119.78(19) . . ?
C47 C46 P1 120.91(16) . . ?
C51 C46 P1 119.31(15) . . ?
C46 C47 C48 119.6(2) . . ?
C46 C47 H47 120.2 . . ?
C48 C47 H47 120.2 . . ?
C49 C48 C47 120.5(2) . . ?
C49 C48 H48 119.8 . . ?
C47 C48 H48 119.8 . . ?
C48 C49 C50 120.1(2) . . ?
C48 C49 H49 120.0 . . ?
C50 C49 H49 120.0 . . ?
C49 C50 C51 120.7(2) . . ?
C49 C50 H50 119.7 . . ?
C51 C50 H50 119.7 . . ?
C50 C51 C46 119.4(2) . . ?
C50 C51 H51 120.3 . . ?
C46 C51 H51 120.3 . . ?
N5 Fe1 N3 94.35(6) . . ?
N5 Fe1 N1 95.22(7) . . ?
N3 Fe1 N1 95.56(6) . . ?
N5 Fe1 O2 91.70(6) . . ?
N3 Fe1 O2 173.87(6) . . ?
N1 Fe1 O2 82.92(6) . . ?
N5 Fe1 O4 173.26(6) . . ?
N3 Fe1 O4 82.55(6) . . ?
N1 Fe1 O4 91.04(6) . . ?
O2 Fe1 O4 91.53(5) . . ?
N5 Fe1 O6 83.17(6) . . ?
N3 Fe1 O6 89.93(6) . . ?
N1 Fe1 O6 174.39(6) . . ?
O2 Fe1 O6 91.73(5) . . ?
O4 Fe1 O6 90.83(5) . . ?
O1 N1 C1 119.08(15) . . ?
O1 N1 Fe1 127.05(12) . . ?
C1 N1 Fe1 113.75(12) . . ?
O3 N3 C10 118.43(15) . . ?
O3 N3 Fe1 127.20(12) . . ?
C10 N3 Fe1 114.29(12) . . ?
O5 N5 C19 119.11(15) . . ?
O5 N5 Fe1 127.33(12) . . ?
C19 N5 Fe1 113.55(12) . . ?
C3 O2 Fe1 113.49(11) . . ?
C12 O4 Fe1 113.66(12) . . ?
C21 O6 Fe1 112.44(12) . . ?
C34 P1 C28 109.69(9) . . ?
C34 P1 C46 111.20(9) . . ?
C28 P1 C46 108.41(9) . . ?
C34 P1 C40 106.31(9) . . ?
C28 P1 C40 111.43(9) . . ?
C46 P1 C40 109.81(9) . . ?

loop_
_geom_bond_atom_site_label_1
_geom_bond_atom_site_label_2
_geom_bond_distance
_geom_bond_site_symmetry_2
_geom_bond_publ_flag
C1 N1 1.378(2) . yes
C1 C3 1.418(3) . yes
C1 C2 1.424(3) . yes
C2 N2 1.141(2) . yes
C3 O2 1.268(2) . yes
C3 C4 1.477(2) . yes
C4 C5 1.388(3) . yes
C4 C9 1.392(3) . yes
C5 C6 1.386(3) . yes
C5 H5 0.9300 . no
C6 C7 1.379(3) . yes
C6 H6 0.9300 . no
C7 C8 1.375(3) . yes
C7 H7 0.9300 . no
C8 C9 1.384(3) . yes
C8 H8 0.9300 . no
C9 H9 0.9300 . no
C10 N3 1.382(2) . yes
C10 C12 1.418(3) . yes
C10 C11 1.425(3) . yes
C11 N4 1.138(2) . yes
C12 O4 1.267(2) . yes
C12 C13 1.477(3) . yes
C13 C18 1.386(3) . yes
C13 C14 1.392(3) . yes
C14 C15 1.378(3) . ?
C14 H14 0.9300 . ?
C15 C16 1.378(4) . ?
C15 H15 0.9300 . ?
C16 C17 1.374(4) . ?
C16 H16 0.9300 . ?
C17 C18 1.395(3) . ?
C17 H17 0.9300 . ?
C18 H18 0.9300 . ?
C19 N5 1.381(2) . ?
C19 C21 1.414(3) . ?
C19 C20 1.424(3) . ?
C20 N6 1.144(2) . ?
C21 O6 1.270(2) . ?
C21 C22 1.478(2) . ?
C22 C23 1.389(3) . ?
C22 C27 1.391(3) . ?
C23 C24 1.384(3) . ?
C23 H23 0.9300 . ?
C24 C25 1.376(3) . ?
C24 H24 0.9300 . ?
C25 C26 1.377(3) . ?
C25 H25 0.9300 . ?
C26 C27 1.384(3) . ?
C26 H26 0.9300 . ?
C27 H27 0.9300 . ?
C28 C29 1.386(3) . ?
C28 C33 1.397(3) . ?
C28 P1 1.794(2) . ?
C29 C30 1.382(3) . ?
C29 H29 0.9300 . ?
C30 C31 1.373(3) . ?
C30 H30 0.9300 . ?
C31 C32 1.373(3) . ?
C31 H31 0.9300 . ?
C32 C33 1.379(3) . ?
C32 H32 0.9300 . ?
C33 H33 0.9300 . ?
C34 C39 1.387(3) . ?
C34 C35 1.395(3) . ?
C34 P1 1.791(2) . ?
C35 C36 1.381(3) . ?
C35 H35 0.9300 . ?
C36 C37 1.375(3) . ?
C36 H36 0.9300 . ?
C37 C38 1.370(3) . ?
C37 H37 0.9300 . ?
C38 C39 1.384(3) . ?
C38 H38 0.9300 . ?
C39 H39 0.9300 . ?
C40 C45 1.390(3) . ?
C40 C41 1.396(3) . ?
C40 P1 1.7989(19) . ?
C41 C42 1.378(3) . ?
C41 H41 0.9300 . ?
C42 C43 1.374(3) . ?
C42 H42 0.9300 . ?
C43 C44 1.376(3) . ?
C43 H43 0.9300 . ?
C44 C45 1.386(3) . ?
C44 H44 0.9300 . ?
C45 H45 0.9300 . ?
C46 C47 1.385(3) . ?
C46 C51 1.389(3) . ?
C46 P1 1.7945(19) . ?
C47 C48 1.388(3) . ?
C47 H47 0.9300 . ?
C48 C49 1.363(4) . ?
C48 H48 0.9300 . ?
C49 C50 1.372(3) . ?
C49 H49 0.9300 . ?
C50 C51 1.381(3) . ?
C50 H50 0.9300 . ?
C51 H51 0.9300 . ?
Fe1 N5 1.8630(15) . ?
Fe1 N3 1.8667(15) . ?
Fe1 N1 1.8691(15) . ?
Fe1 O2 1.9489(12) . ?
Fe1 O4 1.9609(13) . ?
Fe1 O6 1.9614(12) . ?
N1 O1 1.2530(19) . ?
N3 O3 1.2501(18) . ?
N5 O5 1.2510(19) . ?

loop_
_geom_torsion_atom_site_label_1
_geom_torsion_atom_site_label_2
_geom_torsion_atom_site_label_3
_geom_torsion_atom_site_label_4
_geom_torsion
_geom_torsion_site_symmetry_1
_geom_torsion_site_symmetry_2
_geom_torsion_site_symmetry_3
_geom_torsion_site_symmetry_4
_geom_torsion_publ_flag
N1 C1 C3 O2 3.9(2) . . . . ?
C2 C1 C3 O2 -169.92(18) . . . . ?
N1 C1 C3 C4 -175.91(16) . . . . ?
C2 C1 C3 C4 10.3(3) . . . . ?
O2 C3 C4 C5 20.9(3) . . . . ?
C1 C3 C4 C5 -159.28(18) . . . . ?
O2 C3 C4 C9 -156.99(18) . . . . ?
C1 C3 C4 C9 22.8(3) . . . . ?
C9 C4 C5 C6 0.4(3) . . . . ?
C3 C4 C5 C6 -177.61(18) . . . . ?
C4 C5 C6 C7 -0.4(3) . . . . ?
C5 C6 C7 C8 -0.1(3) . . . . ?
C6 C7 C8 C9 0.7(3) . . . . ?
C7 C8 C9 C4 -0.7(3) . . . . ?
C5 C4 C9 C8 0.2(3) . . . . ?
C3 C4 C9 C8 178.09(19) . . . . ?
N3 C10 C12 O4 1.1(2) . . . . ?
C11 C10 C12 O4 -174.36(18) . . . . ?
N3 C10 C12 C13 179.81(16) . . . . ?
C11 C10 C12 C13 4.3(3) . . . . ?
O4 C12 C13 C18 -154.10(18) . . . . ?
C10 C12 C13 C18 27.2(3) . . . . ?
O4 C12 C13 C14 24.2(3) . . . . ?
C10 C12 C13 C14 -154.42(19) . . . . ?
C18 C13 C14 C15 -0.7(3) . . . . ?
C12 C13 C14 C15 -179.2(2) . . . . ?
C13 C14 C15 C16 -0.7(4) . . . . ?
C14 C15 C16 C17 1.5(4) . . . . ?
C15 C16 C17 C18 -0.8(4) . . . . ?
C14 C13 C18 C17 1.5(3) . . . . ?
C12 C13 C18 C17 179.77(18) . . . . ?
C16 C17 C18 C13 -0.7(3) . . . . ?
N5 C19 C21 O6 2.5(2) . . . . ?
C20 C19 C21 O6 -172.38(17) . . . . ?
N5 C19 C21 C22 -178.35(16) . . . . ?
C20 C19 C21 C22 6.8(3) . . . . ?
O6 C21 C22 C23 -138.96(19) . . . . ?
C19 C21 C22 C23 41.8(3) . . . . ?
O6 C21 C22 C27 36.4(3) . . . . ?
C19 C21 C22 C27 -142.8(2) . . . . ?
C27 C22 C23 C24 -0.7(3) . . . . ?
C21 C22 C23 C24 174.64(18) . . . . ?
C22 C23 C24 C25 1.4(3) . . . . ?
C23 C24 C25 C26 -0.8(3) . . . . ?
C24 C25 C26 C27 -0.5(4) . . . . ?
C25 C26 C27 C22 1.2(4) . . . . ?
C23 C22 C27 C26 -0.6(3) . . . . ?
C21 C22 C27 C26 -176.1(2) . . . . ?
C33 C28 C29 C30 -0.5(3) . . . . ?
P1 C28 C29 C30 -175.97(16) . . . . ?
C28 C29 C30 C31 -0.1(3) . . . . ?
C29 C30 C31 C32 0.6(4) . . . . ?
C30 C31 C32 C33 -0.4(4) . . . . ?
C31 C32 C33 C28 -0.3(4) . . . . ?
C29 C28 C33 C32 0.7(3) . . . . ?
P1 C28 C33 C32 176.20(17) . . . . ?
C39 C34 C35 C36 -0.7(3) . . . . ?
P1 C34 C35 C36 168.46(17) . . . . ?
C34 C35 C36 C37 -0.7(3) . . . . ?
C35 C36 C37 C38 1.4(4) . . . . ?
C36 C37 C38 C39 -0.7(4) . . . . ?
C37 C38 C39 C34 -0.7(3) . . . . ?
C35 C34 C39 C38 1.4(3) . . . . ?
P1 C34 C39 C38 -167.91(17) . . . . ?
C45 C40 C41 C42 -0.8(3) . . . . ?
P1 C40 C41 C42 178.48(16) . . . . ?
C40 C41 C42 C43 0.0(3) . . . . ?
C41 C42 C43 C44 0.9(4) . . . . ?
C42 C43 C44 C45 -1.0(4) . . . . ?
C43 C44 C45 C40 0.2(3) . . . . ?
C41 C40 C45 C44 0.7(3) . . . . ?
P1 C40 C45 C44 -178.59(17) . . . . ?
C51 C46 C47 C48 -1.2(4) . . . . ?
P1 C46 C47 C48 178.3(2) . . . . ?
C46 C47 C48 C49 0.1(4) . . . . ?
C47 C48 C49 C50 1.2(4) . . . . ?
C48 C49 C50 C51 -1.4(4) . . . . ?
C49 C50 C51 C46 0.3(3) . . . . ?
C47 C46 C51 C50 1.0(3) . . . . ?
P1 C46 C51 C50 -178.51(16) . . . . ?
C3 C1 N1 O1 178.55(16) . . . . ?
C2 C1 N1 O1 -7.1(3) . . . . ?
C3 C1 N1 Fe1 -5.1(2) . . . . ?
C2 C1 N1 Fe1 169.18(14) . . . . ?
N5 Fe1 N1 O1 -89.20(15) . . . . ?
N3 Fe1 N1 O1 5.70(16) . . . . ?
O2 Fe1 N1 O1 179.73(16) . . . . ?
O4 Fe1 N1 O1 88.31(15) . . . . ?
N5 Fe1 N1 C1 94.84(13) . . . . ?
N3 Fe1 N1 C1 -170.26(13) . . . . ?
O2 Fe1 N1 C1 3.77(12) . . . . ?
O4 Fe1 N1 C1 -87.65(13) . . . . ?
C12 C10 N3 O3 -178.83(15) . . . . ?
C11 C10 N3 O3 -2.8(2) . . . . ?
C12 C10 N3 Fe1 -1.95(19) . . . . ?
C11 C10 N3 Fe1 174.03(13) . . . . ?
N5 Fe1 N3 O3 4.19(15) . . . . ?
N1 Fe1 N3 O3 -91.50(15) . . . . ?
O4 Fe1 N3 O3 178.18(15) . . . . ?
O6 Fe1 N3 O3 87.34(15) . . . . ?
N5 Fe1 N3 C10 -172.36(12) . . . . ?
N1 Fe1 N3 C10 91.95(13) . . . . ?
O4 Fe1 N3 C10 1.63(12) . . . . ?
O6 Fe1 N3 C10 -89.21(12) . . . . ?
C21 C19 N5 O5 -175.49(15) . . . . ?
C20 C19 N5 O5 -0.2(2) . . . . ?
C21 C19 N5 Fe1 3.78(19) . . . . ?
C20 C19 N5 Fe1 179.09(13) . . . . ?
N3 Fe1 N5 O5 -97.24(15) . . . . ?
N1 Fe1 N5 O5 -1.24(15) . . . . ?
O2 Fe1 N5 O5 81.81(15) . . . . ?
O6 Fe1 N5 O5 173.35(15) . . . . ?
N3 Fe1 N5 C19 83.57(13) . . . . ?
N1 Fe1 N5 C19 179.57(12) . . . . ?
O2 Fe1 N5 C19 -97.39(12) . . . . ?
O6 Fe1 N5 C19 -5.84(12) . . . . ?
C1 C3 O2 Fe1 -0.8(2) . . . . ?
C4 C3 O2 Fe1 179.01(12) . . . . ?
N5 Fe1 O2 C3 -96.73(13) . . . . ?
N1 Fe1 O2 C3 -1.67(13) . . . . ?
O4 Fe1 O2 C3 89.19(13) . . . . ?
O6 Fe1 O2 C3 -179.94(12) . . . . ?
C10 C12 O4 Fe1 0.21(19) . . . . ?
C13 C12 O4 Fe1 -178.57(12) . . . . ?
N3 Fe1 O4 C12 -1.03(12) . . . . ?
N1 Fe1 O4 C12 -96.50(12) . . . . ?
O2 Fe1 O4 C12 -179.45(12) . . . . ?
O6 Fe1 O4 C12 88.80(12) . . . . ?
C19 C21 O6 Fe1 -7.1(2) . . . . ?
C22 C21 O6 Fe1 173.63(12) . . . . ?
N5 Fe1 O6 C21 7.26(12) . . . . ?
N3 Fe1 O6 C21 -87.13(12) . . . . ?
O2 Fe1 O6 C21 98.77(12) . . . . ?
O4 Fe1 O6 C21 -169.67(12) . . . . ?
C39 C34 P1 C28 -155.17(16) . . . . ?
C35 C34 P1 C28 35.62(19) . . . . ?
C39 C34 P1 C46 -35.27(19) . . . . ?
C35 C34 P1 C46 155.52(16) . . . . ?
C39 C34 P1 C40 84.22(17) . . . . ?
C35 C34 P1 C40 -84.99(18) . . . . ?
C29 C28 P1 C34 -145.56(16) . . . . ?
C33 C28 P1 C34 39.04(19) . . . . ?
C29 C28 P1 C46 92.85(17) . . . . ?
C33 C28 P1 C46 -82.55(18) . . . . ?
C29 C28 P1 C40 -28.11(19) . . . . ?
C33 C28 P1 C40 156.49(16) . . . . ?
C47 C46 P1 C34 96.0(2) . . . . ?
C51 C46 P1 C34 -84.50(18) . . . . ?
C47 C46 P1 C28 -143.35(19) . . . . ?
C51 C46 P1 C28 36.16(19) . . . . ?
C47 C46 P1 C40 -21.4(2) . . . . ?
C51 C46 P1 C40 158.12(16) . . . . ?
C45 C40 P1 C34 -167.22(16) . . . . ?
C41 C40 P1 C34 13.47(19) . . . . ?
C45 C40 P1 C28 73.31(18) . . . . ?
C41 C40 P1 C28 -106.00(17) . . . . ?
C45 C40 P1 C46 -46.82(19) . . . . ?
C41 C40 P1 C46 133.87(16) . . . . ?
